data_1516320
loop_
_publ_author_name
'Beaudoin, Daniel'
'Maris, Thierry'
'Wuest, James D.'

_publ_section_title
;
 Constructing monocrystalline covalent organic networks by polymerization
;
_journal_name_full 'Nature Chemistry'
_journal_page_first 830
_journal_page_last 834
_journal_paper_doi 10.1038/nchem.1730
_journal_volume 5
_journal_year 2013
_chemical_compound_source 'Synthesized by the authors. See text'
_chemical_formula_moiety 'C24 H16 N4 O4 Si'
_chemical_formula_sum 'C24 H16 N4 O4 Si'
_chemical_formula_weight 452.50
_chemical_name_systematic
; 
 ? 
;
_space_group_IT_number 117
_symmetry_cell_setting tetragonal
_symmetry_space_group_name_Hall 'P -4 -2ab'
_symmetry_space_group_name_H-M 'P -4 b 2'
_atom_sites_solution_hydrogens geom
_atom_sites_solution_primary direct
_atom_sites_solution_secondary difmap
_audit_creation_method SHELXL-97
_cell_angle_alpha 90
_cell_angle_beta 90
_cell_angle_gamma 90
_cell_formula_units_Z 2
_cell_length_a 13.421(3)
_cell_length_b 13.421(3)
_cell_length_c 8.5280(19)
_cell_measurement_reflns_used 1684
_cell_measurement_temperature 150
_cell_measurement_theta_max 40.13
_cell_measurement_theta_min 4.66
_cell_volume 1536.1(6)
_computing_cell_refinement 'SAINT V7.68A(Bruker AXS, 2009)'
_computing_data_collection 'APEX2  (Bruker AXS, 2009)'
_computing_data_reduction 'SAINT V7.68A(Bruker AXS, 2009)'
_computing_molecular_graphics 'SHELXTL v6.12 (Bruker AXS, 2001)'
_computing_publication_material 'UdMX (Maris, 2004)'
_computing_structure_refinement 'SHELXL97 (Sheldrick, 2008)'
_computing_structure_solution 'SIR2004 (Burla et al., 2004)'
_diffrn_ambient_temperature 150
_diffrn_detector_area_resol_mean 8.3
_diffrn_measured_fraction_theta_full 0.995
_diffrn_measured_fraction_theta_max 0.996
_diffrn_measurement_device_type 'Bruker APEX II'
_diffrn_measurement_method \w
_diffrn_radiation_monochromator 'Quazar MX'
_diffrn_radiation_source 'Incoatec I\muS Microsource '
_diffrn_radiation_type CuK\a
_diffrn_radiation_wavelength 1.54178
_diffrn_reflns_av_R_equivalents 0.048
_diffrn_reflns_av_sigmaI/netI 0.0548
_diffrn_reflns_limit_h_max 14
_diffrn_reflns_limit_h_min -14
_diffrn_reflns_limit_k_max 12
_diffrn_reflns_limit_k_min -16
_diffrn_reflns_limit_l_max 10
_diffrn_reflns_limit_l_min -10
_diffrn_reflns_number 15473
_diffrn_reflns_theta_full 70.81
_diffrn_reflns_theta_max 70.81
_diffrn_reflns_theta_min 4.66
_exptl_absorpt_coefficient_mu 0.917
_exptl_absorpt_correction_T_max 0.9640
_exptl_absorpt_correction_T_min 0.7583
_exptl_absorpt_correction_type multi-scan
_exptl_absorpt_process_details 'Sadabs (Sheldrick, 2008)'
_exptl_crystal_colour yellow
_exptl_crystal_density_diffrn 0.978
_exptl_crystal_density_method 'not measured'
_exptl_crystal_description block
_exptl_crystal_F_000 468
_exptl_crystal_size_max 0.05
_exptl_crystal_size_mid 0.05
_exptl_crystal_size_min 0.04
_platon_squeeze_details
;
Attempts to  model disordered solvent molecules
were unsuccessful. PLATON/SQUEEZE  was used to correct
the data for the presence of the disordered solvent.
A potential solvent volume of 602.4 \%A^3^, 
39.2 % of the total unit-cell volume, was found.
152 electrons per unit cell worth of scattering were located
in the void. The reported structure is based on the 
PLATON/SQUEEZE corrected data. The actual solvent content is
unknown, so several quantities calculated like empirical formula, density, 
absorption coefficient, F(000) etc. may be incorrect.

Ref:  Sluis, P. van der & Spek, A.L. (1990). Acta Cryst. A46, 194-201.
;
_refine_diff_density_max 0.111
_refine_diff_density_min -0.143
_refine_diff_density_rms 0.030
_refine_ls_abs_structure_details 'Flack H D (1983), 624 Friedel Pairs'
_refine_ls_abs_structure_Flack -0.04(8)
_refine_ls_extinction_method none
_refine_ls_goodness_of_fit_ref 1.019
_refine_ls_hydrogen_treatment constr
_refine_ls_matrix_type full
_refine_ls_number_parameters 75
_refine_ls_number_reflns 1476
_refine_ls_number_restraints 2
_refine_ls_restrained_S_all 1.023
_refine_ls_R_factor_all 0.1102
_refine_ls_R_factor_gt 0.0494
_refine_ls_shift/su_max 0.000
_refine_ls_shift/su_mean 0.000
_refine_ls_structure_factor_coef Fsqd
_refine_ls_weighting_details 'calc w=1/[\s^2^(Fo^2^)+(0.0450P)^2^] where P=(Fo^2^+2Fc^2^)/3'
_refine_ls_weighting_scheme calc
_refine_ls_wR_factor_gt 0.1023
_refine_ls_wR_factor_ref 0.1221
_reflns_number_gt 587
_reflns_number_total 1476
_reflns_threshold_expression I>2\s(I)
_cod_data_source_file nchem.1730-s4.cif
_cod_data_source_block jw1645
_cod_original_cell_volume 1536.0(6)
_cod_original_sg_symbol_H-M P-4b2
_cod_database_code 1516320

loop_
_symmetry_equiv_pos_as_xyz
'x, y, z'
'-x, -y, z'
'y, -x, -z'
'-y, x, -z'
'x+1/2, -y+1/2, z'
'-x+1/2, y+1/2, z'
'y+1/2, x+1/2, -z'
'-y+1/2, -x+1/2, -z'

loop_
_atom_site_label
_atom_site_type_symbol
_atom_site_fract_x
_atom_site_fract_y
_atom_site_fract_z
_atom_site_U_iso_or_equiv
_atom_site_adp_type
_atom_site_occupancy
_atom_site_symmetry_multiplicity
_atom_site_calc_flag
_atom_site_refinement_flags
Si1 Si 1.0000 1.0000 1.0000 0.0875(6) Uani 1 4 d S
C1 C 0.9346(3) 0.9114(3) 0.8720(4) 0.0854(10) Uani 1 1 d .
C2 C 0.8881(3) 0.9477(3) 0.7352(4) 0.0937(12) Uani 1 1 d .
H2 H 0.8896 1.0168 0.7113 0.112 Uiso 1 1 calc R
C3 C 0.8392(3) 0.8802(3) 0.6342(4) 0.1005(12) Uani 1 1 d D
H3 H 0.8081 0.9032 0.5409 0.121 Uiso 1 1 calc R
C4 C 0.8373(3) 0.7823(3) 0.6721(4) 0.0893(11) Uani 1 1 d D
C5 C 0.8773(3) 0.7451(3) 0.8084(4) 0.1004(12) Uani 1 1 d D
H5 H 0.8715 0.6766 0.8353 0.120 Uiso 1 1 calc R
C6 C 0.9264(3) 0.8119(3) 0.9042(5) 0.0992(12) Uani 1 1 d .
H6 H 0.9562 0.7874 0.9976 0.119 Uiso 1 1 calc R
N1 N 0.7813(2) 0.7118(3) 0.5777(3) 0.0952(9) Uani 1 1 d .
O1 O 0.7326(3) 0.6462(2) 0.6429(3) 0.1418(14) Uani 1 1 d .

loop_
_atom_site_aniso_label
_atom_site_aniso_U_11
_atom_site_aniso_U_22
_atom_site_aniso_U_33
_atom_site_aniso_U_23
_atom_site_aniso_U_13
_atom_site_aniso_U_12
Si1 0.0959(9) 0.0959(9) 0.0706(10) 0.000 0.000 0.000
C1 0.095(3) 0.083(3) 0.079(2) 0.008(2) -0.013(2) -0.006(2)
C2 0.113(3) 0.076(3) 0.092(3) -0.002(2) -0.021(2) 0.000(2)
C3 0.114(3) 0.105(3) 0.082(2) 0.006(3) -0.012(2) 0.023(3)
C4 0.116(3) 0.062(3) 0.090(3) -0.003(2) -0.023(3) -0.001(2)
C5 0.120(3) 0.079(3) 0.102(3) 0.006(2) -0.043(3) -0.004(2)
C6 0.114(3) 0.106(3) 0.077(2) 0.000(2) -0.018(2) 0.001(3)
N1 0.091(3) 0.101(3) 0.0941(19) 0.005(3) -0.010(2) -0.0014(16)
O1 0.178(3) 0.130(3) 0.117(3) 0.025(2) -0.037(2) -0.060(2)

loop_
_atom_type_symbol
_atom_type_description
_atom_type_scat_dispersion_real
_atom_type_scat_dispersion_imag
_atom_type_scat_source
C C 0.0181 0.0091 'International Tables Vol C Tables 4.2.6.8 and 6.1.1.4'
H H 0.0000 0.0000 'International Tables Vol C Tables 4.2.6.8 and 6.1.1.4'
N N 0.0311 0.0180 'International Tables Vol C Tables 4.2.6.8 and 6.1.1.4'
O O 0.0492 0.0322 'International Tables Vol C Tables 4.2.6.8 and 6.1.1.4'
Si Si 0.2541 0.3302 'International Tables Vol C Tables 4.2.6.8 and 6.1.1.4'

loop_
_geom_angle_atom_site_label_1
_geom_angle_atom_site_label_2
_geom_angle_atom_site_label_3
_geom_angle_site_symmetry_1
_geom_angle_site_symmetry_3
_geom_angle
_geom_angle_publ_flag
C1 SI1 C1 4_757 3_577 107.1(2) y
C1 SI1 C1 4_757 2_775 110.66(12) y
C1 SI1 C1 3_577 2_775 110.66(12) y
C1 SI1 C1 4_757 . 110.66(12) y
C1 SI1 C1 3_577 . 110.66(12) y
C1 SI1 C1 2_775 . 107.1(2) y
C6 C1 C2 . . 117.9(3) y
C6 C1 SI1 . . 123.4(3) y
C2 C1 SI1 . . 118.6(3) y
C1 C2 C3 . . 119.3(3) y
C1 C2 H2 . . 120.4 ?
C3 C2 H2 . . 120.4 ?
C4 C3 C2 . . 119.1(4) y
C4 C3 H3 . . 120.5 ?
C2 C3 H3 . . 120.5 ?
C3 C4 C5 . . 123.2(4) y
C3 C4 N1 . . 120.7(4) y
C5 C4 N1 . . 115.7(3) y
C4 C5 C6 . . 116.8(4) y
C4 C5 H5 . . 121.6 ?
C6 C5 H5 . . 121.6 ?
C1 C6 C5 . . 123.6(4) y
C1 C6 H6 . . 118.2 ?
C5 C6 H6 . . 118.2 ?
O1 N1 N1 . 8_666 122.5(5) y
O1 N1 C4 . . 119.4(3) y
N1 N1 C4 8_666 . 118.0(5) y

loop_
_geom_bond_atom_site_label_1
_geom_bond_atom_site_label_2
_geom_bond_site_symmetry_2
_geom_bond_distance
_geom_bond_publ_flag
Si1 C1 4_757 1.837(4) y
Si1 C1 3_577 1.837(4) y
Si1 C1 2_775 1.837(4) y
Si1 C1 . 1.837(4) y
C1 C6 . 1.368(4) y
C1 C2 . 1.410(4) y
C2 C3 . 1.412(5) y
C2 H2 . 0.9500 ?
C3 C4 . 1.353(3) y
C3 H3 . 0.9500 ?
C4 C5 . 1.374(3) y
C4 N1 . 1.452(5) y
C5 C6 . 1.381(5) y
C5 H5 . 0.9500 ?
C6 H6 . 0.9500 ?
N1 O1 . 1.229(4) y
N1 N1 8_666 1.332(5) y

loop_
_platon_squeeze_void_nr
_platon_squeeze_void_average_x
_platon_squeeze_void_average_y
_platon_squeeze_void_average_z
_platon_squeeze_void_volume
_platon_squeeze_void_count_electrons
1 0.000 0.500 -0.023 298.3 76.0
2 0.500 0.000 -0.028 298.3 76.0
